data_1540780
loop_
_publ_author_name
'Yakubovich, O.V.'
'Dadashov, M.S.'

_publ_section_title
;
 Crystal sructure of low-temperature aluminium phosphate (N H4)0.33 Al0.89
 (H P O4) (H2 P O4) (H2 O)
;
_journal_name_full Kristallografiya
_journal_page_first 848
_journal_page_last 853
_journal_volume 33
_journal_year 1988
_chemical_formula_sum 'Al0.89 H5 N0.333333 O10 P2'
_chemical_name_systematic '(N H4)0.33 Al0.89 (H P O4) (H2 P O4) (H2 O)2'
_space_group_IT_number 159
_symmetry_space_group_name_Hall 'P 3 -2c'
_symmetry_space_group_name_H-M 'P 3 1 c'
_cell_angle_alpha 90
_cell_angle_beta 90
_cell_angle_gamma 120
_cell_formula_units_Z 6
_cell_length_a 8.905
_cell_length_b 8.905
_cell_length_c 16.488
_cell_volume 1132.313
_citation_journal_id_ASTM KRISAJ
_cod_data_source_file Yakubovich_KRISAJ_1988_197.cif
_cod_data_source_block Al0.89H5N0.333333O10P2
_cod_database_code 1540780

loop_
_symmetry_equiv_pos_as_xyz
x,y,z
-y,x-y,z
-x+y,-x,z
y,x,z+1/2
-x,-x+y,z+1/2
x-y,-y,z+1/2

loop_
_atom_site_label
_atom_site_type_symbol
_atom_site_fract_x
_atom_site_fract_y
_atom_site_fract_z
_atom_site_occupancy
_atom_site_U_iso_or_equiv
O4 O-2 0.777 0.249 0.1353 1 0.0
H4 H+1 0.11 0.16 0.19 1 0.0
O3 O-2 0.039 0.455 0.0614 1 0.0
H2 H+1 0.31 0.25 0.205 1 0.0
O2 O-2 0.949 0.14 0.0613 1 0.0
H5 H+1 0.33 0.55 0.146 1 0.0
Al1 Al+3 0 0 0 0.78 0.0
Al3 Al+3 0.3333 0.6667 0.4187 0.9 0.0
P1 P+5 0.8819 0.2672 0.0611 1 0.0
O6 O-2 0.731 0.717 0.3151 1 0.0
H3 H+1 0.26 0.12 0.404 1 0.0
O10 O-2 0.191 0.276 0.1994 1 0.0
Al2 Al+3 0.3333 0.6667 0.6998 0.99 0.0
O9 O-2 0.158 0.188 -0.0711 1 0.0
O8 O-2 0.611 0.466 0.4094 1 0.0
N1 N-3 0.3333 0.6667 0.183 1 0.0
P2 P+5 0.5635 0.5316 0.3312 1 0.0
O5 O-2 0.539 0.407 0.2636 1 0.0
O1 O-2 0.787 0.242 -0.0189 1 0.0
H1 H+1 0.53 0.34 0.42 1 0.0
O7 O-2 0.403 0.543 0.3451 1 0.0
